data_1574153
loop_
_publ_author_name
'Nasrullah, Ayu Afiqah'
'Zander, Edgar'
'Dankert, Fabian'
'Petrov, Andrey'
'Surkau, Jonas'
'Bar\'ath, Eszter'
'Hering-Junghans, Christian'

_publ_section_title
;
 Coordination isomerism in dioxophosphorane cyanides
;
_journal_issue 16
_journal_name_full 'Chemical Science'
_journal_page_first 6909
_journal_page_last 6917
_journal_paper_doi 10.1039/D4SC07636B
_journal_volume 16
_journal_year 2025
_chemical_formula_moiety 'C41 H57 N Na O7 P, 2(C7 H8)'
_chemical_formula_sum 'C55 H73 N Na O7 P'
_chemical_formula_weight 914.10
_space_group_crystal_system triclinic
_space_group_IT_number 2
_space_group_name_Hall '-P 1'
_space_group_name_H-M_alt 'P -1'
_atom_sites_solution_hydrogens geom
_audit_creation_date 2024-10-15
_audit_creation_method
;
Olex2 1.5
(compiled 2022.04.07 svn.rca3783a0 for OlexSys, GUI svn.r6498)
;
_audit_update_record
;
2024-11-07 deposited with the CCDC.	2025-03-10 downloaded from the CCDC.
;
_cell_angle_alpha 92.40(3)
_cell_angle_beta 107.37(3)
_cell_angle_gamma 91.81(3)
_cell_formula_units_Z 2
_cell_length_a 12.760(3)
_cell_length_b 12.763(3)
_cell_length_c 16.898(3)
_cell_measurement_reflns_used 44016
_cell_measurement_temperature 150.00
_cell_measurement_theta_max 1.60
_cell_measurement_theta_min 29.60
_cell_volume 2621.3(11)
_computing_cell_refinement X-AREA
_computing_data_collection 'X-AREA (Stoe & Cie, 2012)'
_computing_data_reduction X-AREA
_computing_molecular_graphics 'Olex2 1.5 (Dolomanov et al., 2009)'
_computing_publication_material 'Olex2 1.5 (Dolomanov et al., 2009)'
_computing_structure_refinement 'SHELXL 2019/3 (Sheldrick, 2015)'
_diffrn_ambient_temperature 150.00
_diffrn_measured_fraction_theta_full 0.999
_diffrn_measured_fraction_theta_max 0.981
_diffrn_measurement_device_type 'STOE-IPDS II'
_diffrn_measurement_method 'omega scans'
_diffrn_radiation_source 'fine-focus sealed tube'
_diffrn_radiation_type MoK\a
_diffrn_radiation_wavelength 0.71073
_diffrn_reflns_av_R_equivalents 0.0236
_diffrn_reflns_av_unetI/netI 0.0288
_diffrn_reflns_Laue_measured_fraction_full 0.999
_diffrn_reflns_Laue_measured_fraction_max 0.981
_diffrn_reflns_limit_h_max 17
_diffrn_reflns_limit_h_min -17
_diffrn_reflns_limit_k_max 17
_diffrn_reflns_limit_k_min -17
_diffrn_reflns_limit_l_max 23
_diffrn_reflns_limit_l_min -23
_diffrn_reflns_number 43845
_diffrn_reflns_point_group_measured_fraction_full 0.999
_diffrn_reflns_point_group_measured_fraction_max 0.981
_diffrn_reflns_theta_full 25.242
_diffrn_reflns_theta_max 29.388
_diffrn_reflns_theta_min 1.599
_exptl_absorpt_coefficient_mu 0.111
_exptl_absorpt_correction_T_max 0.973
_exptl_absorpt_correction_T_min 0.947
_exptl_absorpt_correction_type multi-scan
_exptl_absorpt_process_details 'LANA (Stoe & Cie, 2012)'
_exptl_crystal_colour colourless
_exptl_crystal_density_diffrn 1.158
_exptl_crystal_description block
_exptl_crystal_F_000 984
_exptl_crystal_size_max 0.5
_exptl_crystal_size_mid 0.35
_exptl_crystal_size_min 0.25
_refine_diff_density_max 0.418
_refine_diff_density_min -0.242
_refine_diff_density_rms 0.043
_refine_ls_extinction_method none
_refine_ls_goodness_of_fit_ref 1.061
_refine_ls_hydrogen_treatment constr
_refine_ls_matrix_type full
_refine_ls_number_parameters 795
_refine_ls_number_reflns 14197
_refine_ls_number_restraints 375
_refine_ls_restrained_S_all 1.082
_refine_ls_R_factor_all 0.0678
_refine_ls_R_factor_gt 0.0436
_refine_ls_shift/su_max 0.001
_refine_ls_shift/su_mean 0.000
_refine_ls_structure_factor_coef Fsqd
_refine_ls_weighting_details 'w=1/[\s^2^(Fo^2^)+(0.0768P)^2^] where P=(Fo^2^+2Fc^2^)/3'
_refine_ls_weighting_scheme calc
_refine_ls_wR_factor_gt 0.1196
_refine_ls_wR_factor_ref 0.1293
_reflns_Friedel_coverage 0.000
_reflns_number_gt 9792
_reflns_number_total 14197
_reflns_threshold_expression 'I > 2\s(I)'
_cod_data_source_file d4sc07636b3.cif
_cod_data_source_block ks1605-cn_DippTerPO2_CN_NC_Na_15-c-5_cmpd4O2
_cod_depositor_comments 'Adding full bibliography for 1574150--1574157.cif.'
_cod_original_cell_volume 2621.4(10)
_cod_database_code 1574153
_shelx_shelxl_version_number 2019/3
_shelx_space_group_comment
;
The symmetry employed for this shelxl refinement is uniquely defined
by the following loop, which should always be used as a source of
symmetry information in preference to the above space-group names.
They are only intended as comments.
;
_shelx_estimated_absorpt_t_max 0.973
_shelx_estimated_absorpt_t_min 0.947
_olex2_refinement_description
;
1. Shared sites
{N1, C31A}
{N1A, C31}
2. Others
 Fixed Uiso: H3(0.041) H4(0.043) H5(0.039) H9(0.051) H10(0.055) H11(0.051)
 H13(0.05) H14A(0.101) H14B(0.101) H14C(0.101) H15A(0.095) H15B(0.095)
 H15C(0.095) H16(0.047) H17A(0.072) H17B(0.072) H17C(0.072) H18A(0.072)
 H18B(0.072) H18C(0.072) H21(0.048) H22(0.053) H23(0.052) H25(0.049) H26A(0.08)
 H26B(0.08) H26C(0.08) H27A(0.134) H27B(0.134) H27C(0.134) H28(0.054)
 H29A(0.094) H29B(0.094) H29C(0.094) H30A(0.084) H30B(0.084) H30C(0.084)
 H32A(0.078) H32B(0.078) H33A(0.079) H33B(0.079) H34A(0.094) H34B(0.094)
 H35A(0.096) H35B(0.096) H36A(0.084) H36B(0.084) H37A(0.068) H37B(0.068)
 H38A(0.054) H38B(0.054) H39A(0.052) H39B(0.052) H40A(0.077) H40B(0.077)
 H41A(0.083) H41B(0.083) H32C(0.078) H32D(0.078) H33C(0.084) H33D(0.084)
 H34C(0.065) H34D(0.065) H35C(0.061) H35D(0.061) H36C(0.061) H36D(0.061)
 H37C(0.061) H37D(0.061) H38C(0.078) H38D(0.078) H39C(0.079) H39D(0.079)
 H40C(0.094) H40D(0.094) H41C(0.096) H41D(0.096) H51(0.07) H52(0.07) H53(0.07)
 H54(0.067) H55(0.066) H56A(0.133) H56B(0.133) H56C(0.133) H61A(0.075)
 H62A(0.08) H63A(0.076) H64A(0.067) H65A(0.068) H66A(0.129) H66B(0.129)
 H66C(0.129) H61B(0.063) H62B(0.08) H63B(0.082) H64B(0.069) H65B(0.053)
 H66D(0.131) H66E(0.131) H66F(0.131)
 Fixed X: H3(0.640948) H4(0.522165) H5(0.456041) H9(0.983624) H10(0.928305)
 H11(0.742735) H13(0.802365) H14A(1.001893) H14B(0.955216) H14C(0.890358)
 H15A(0.889208) H15B(0.956578) H15C(1.000505) H16(0.52127) H17A(0.541217)
 H17B(0.447138) H17C(0.566328) H18A(0.571694) H18B(0.455068) H18C(0.55929)
 H21(0.580014) H22(0.393493) H23(0.266811) H25(0.703841) H26A(0.751833)
 H26B(0.833603) H26C(0.72795) H27A(0.68992) H27B(0.807188) H27C(0.71052)
 H28(0.327606) H29A(0.166694) H29B(0.166903) H29C(0.257439) H30A(0.178318)
 H30B(0.273337) H30C(0.175091) H32A(0.599873) H32B(0.642568) H33A(0.611835)
 H33B(0.498818) H34A(0.447943) H34B(0.461685) H35A(0.625464) H35B(0.541146)
 H36A(0.688213) H36B(0.762584) H37A(0.863737) H37B(0.775488) H38A(0.881909)
 H38B(0.9872) H39A(1.017913) H39B(1.027813) H40A(0.953875) H40B(0.948327)
 H41A(0.815421) H41B(0.763044) H32C(0.874668) H32D(0.968684) H33C(1.017261)
 H33D(1.02877) H34C(0.9859) H34D(0.97589) H35C(0.8601) H35D(0.79719)
 H36C(0.635666) H36D(0.689678) H37C(0.640705) H37D(0.535671) H38C(0.445463)
 H38D(0.464003) H39C(0.626727) H39D(0.527864) H40C(0.660801) H40D(0.742809)
 H41C(0.829441) H41D(0.740475) H51(0.105073) H52(0.260964) H53(0.246461)
 H54(0.073048) H55(-0.082403) H56A(-0.085713) H56B(-0.154911) H56C(-0.146264)
 H61A(0.282691) H62A(0.302824) H63A(0.246096) H64A(0.169492) H65A(0.146446)
 H66A(0.222867) H66B(0.116489) H66C(0.235054) H61B(0.183105) H62B(0.142548)
 H63B(0.169944) H64B(0.240308) H65B(0.272379) H66D(0.285654) H66E(0.314484)
 H66F(0.19127)
 Fixed Y: H3(0.822527) H4(0.699527) H5(0.553274) H9(0.884604) H10(1.046726)
 H11(1.078728) H13(0.666678) H14A(0.767308) H14B(0.653637) H14C(0.755754)
 H15A(0.646894) H15B(0.589639) H15C(0.701248) H16(0.887879) H17A(0.999167)
 H17B(1.039673) H17C(1.098033) H18A(1.067582) H18B(1.004591) H18C(0.949961)
 H21(0.254109) H22(0.209556) H23(0.338996) H25(0.509004) H26A(0.305732)
 H26B(0.407636) H26C(0.402007) H27A(0.430274) H27B(0.406895) H27C(0.317517)
 H28(0.610997) H29A(0.452994) H29B(0.574935) H29C(0.50224) H30A(0.486036)
 H30B(0.562527) H30C(0.610154) H32A(0.503396) H32B(0.467211) H33A(0.647226)
 H33B(0.584936) H34A(0.801992) H34B(0.763334) H35A(0.855063) H35B(0.934065)
 H36A(1.030716) H36B(0.967001) H37A(1.015267) H37B(0.949321) H38A(0.822506)
 H38B(0.88467) H39A(0.734646) H39B(0.707723) H40A(0.513444) H40B(0.58055)
 H41A(0.442936) H41B(0.486133) H32C(0.850126) H32D(0.91682) H33C(0.764238)
 H33D(0.748272) H34C(0.544178) H34D(0.592784) H35C(0.439356) H35D(0.490882)
 H36C(0.474758) H36D(0.435569) H37C(0.600962) H37D(0.526006) H38C(0.745593)
 H38D(0.697492) H39C(0.802364) H39D(0.876619) H40C(1.011635) H40D(0.94128)
 H41C(1.015401) H41D(0.952319) H51(0.77697) H52(0.782525) H53(0.770312)
 H54(0.74983) H55(0.742467) H56A(0.759513) H56B(0.809007) H56C(0.684433)
 H61A(0.81569) H62A(0.765335) H63A(0.872606) H64A(1.03023) H65A(1.081114)
 H66A(0.930368) H66B(0.991928) H66C(1.051522) H61B(1.018925) H62B(1.130425)
 H63B(1.083143) H64B(0.925321) H65B(0.804669) H66D(0.761973) H66E(0.860803)
 H66F(0.811712)
 Fixed Z: H3(1.011474) H4(1.042079) H5(0.951967) H9(0.938943) H10(0.888411)
 H11(0.837381) H13(0.948606) H14A(1.052566) H14B(1.065754) H14C(1.077023)
 H15A(0.845551) H15B(0.926391) H15C(0.906368) H16(0.818853) H17A(0.937104)
 H17B(0.860199) H17C(0.889324) H18A(0.739222) H18B(0.714655) H18C(0.699787)
 H21(0.796431) H22(0.745512) H23(0.734585) H25(0.863424) H26A(0.810689)
 H26B(0.831502) H26C(0.751087) H27A(0.981977) H27B(0.970553) H27C(0.945752)
 H28(0.797178) H29A(0.802853) H29B(0.829168) H29C(0.884323) H30A(0.664629)
 H30B(0.652238) H30C(0.680882) H32A(0.525875) H32B(0.448946) H33A(0.399189)
 H33B(0.395935) H34A(0.482503) H34B(0.395062) H35A(0.421927) H35B(0.443697)
 H36A(0.561217) H36B(0.516419) H37A(0.65578) H37B(0.687315) H38A(0.750982)
 H38B(0.739328) H39A(0.660116) H39B(0.754111) H40A(0.667338) H40B(0.588127)
 H41A(0.552078) H41B(0.621789) H32C(0.747729) H32D(0.723212) H33C(0.66319)
 H33D(0.759065) H34C(0.700769) H34D(0.612756) H35C(0.593096) H35D(0.653459)
 H36C(0.545304) H36D(0.47527) H37C(0.409987) H37D(0.406974) H38C(0.473255)
 H38D(0.389675) H39C(0.414087) H39D(0.415376) H40C(0.523868) H40D(0.49055)
 H41C(0.626842) H41D(0.658754) H51(0.530664) H52(0.48826) H53(0.347413)
 H54(0.249159) H55(0.292164) H56A(0.504158) H56B(0.420016) H56C(0.42424)
 H61A(0.75439) H62A(0.887362) H63A(0.979872) H64A(0.938411) H65A(0.80534)
 H66A(0.647524) H66B(0.650085) H66C(0.678738) H61B(0.917956) H62B(0.813446)
 H63B(0.686746) H64B(0.669287) H65B(0.770516) H66D(0.910062) H66E(0.975522)
 H66F(0.942296)
;
_olex2_submission_special_instructions 'No special instructions were received'

loop_
_space_group_symop_operation_xyz
'x, y, z'
'-x, -y, -z'

loop_
_atom_site_label
_atom_site_type_symbol
_atom_site_fract_x
_atom_site_fract_y
_atom_site_fract_z
_atom_site_U_iso_or_equiv
_atom_site_adp_type
_atom_site_occupancy
_atom_site_site_symmetry_order
_atom_site_calc_flag
_atom_site_refinement_flags_posn
_atom_site_refinement_flags_adp
_atom_site_refinement_flags_occupancy
_atom_site_disorder_assembly
_atom_site_disorder_group
N1 N 0.38591(12) 0.74838(13) 0.64422(9) 0.0577(4) Uani 0.492(15) 1 d . . P A 3
C31 C 0.46710(10) 0.71481(10) 0.68302(7) 0.0412(3) Uani 0.492(15) 1 d . . P A 3
O1 O 0.67577(8) 0.75594(8) 0.72611(5) 0.0435(2) Uani 1 1 d . . . . .
O2 O 0.60520(8) 0.56457(7) 0.69946(5) 0.0412(2) Uani 1 1 d . . . . .
Na1 Na 0.71547(4) 0.71843(4) 0.60688(3) 0.04075(13) Uani 1 1 d . . . . .
P1 P 0.60116(2) 0.67015(2) 0.73595(2) 0.03014(8) Uani 1 1 d . . . . .
C1 C 0.59022(8) 0.67149(8) 0.84077(7) 0.0269(2) Uani 1 1 d . . . . .
C2 C 0.63567(9) 0.75662(9) 0.89833(7) 0.0293(2) Uani 1 1 d . . . . .
C3 C 0.61038(10) 0.76501(10) 0.97311(7) 0.0344(3) Uani 1 1 d . . . . .
H3 H 0.640948 0.822527 1.011474 0.041 Uiso 1 1 calc R U . . .
C4 C 0.54178(10) 0.69120(10) 0.99227(8) 0.0361(3) Uani 1 1 d . . . . .
H4 H 0.522165 0.699527 1.042079 0.043 Uiso 1 1 calc R U . . .
C5 C 0.50189(9) 0.60495(9) 0.93811(7) 0.0322(2) Uani 1 1 d . . . . .
H5 H 0.456041 0.553274 0.951967 0.039 Uiso 1 1 calc R U . . .
C6 C 0.52724(9) 0.59186(9) 0.86366(7) 0.0283(2) Uani 1 1 d . . . . .
C7 C 0.71837(9) 0.83784(9) 0.88913(7) 0.0316(2) Uani 1 1 d . . . . .
C8 C 0.83053(10) 0.81797(10) 0.91993(8) 0.0361(3) Uani 1 1 d . . . . .
C9 C 0.90747(11) 0.89706(11) 0.91867(8) 0.0426(3) Uani 1 1 d . . . . .
H9 H 0.983624 0.884604 0.938943 0.051 Uiso 1 1 calc R U . . .
C10 C 0.87474(12) 0.99331(11) 0.88841(9) 0.0460(3) Uani 1 1 d . . . . .
H10 H 0.928305 1.046726 0.888411 0.055 Uiso 1 1 calc R U . . .
C11 C 0.76443(11) 1.01220(10) 0.85815(9) 0.0427(3) Uani 1 1 d . . . . .
H11 H 0.742735 1.078728 0.837381 0.051 Uiso 1 1 calc R U . . .
C12 C 0.68424(10) 0.93502(9) 0.85761(7) 0.0351(3) Uani 1 1 d . . . . .
C13 C 0.86935(10) 0.71245(11) 0.95367(9) 0.0417(3) Uani 1 1 d . . . . .
H13 H 0.802365 0.666678 0.948606 0.050 Uiso 1 1 calc R U . . .
C14 C 0.93508(16) 0.72325(14) 1.04546(11) 0.0672(5) Uani 1 1 d . . . . .
H14A H 1.001893 0.767308 1.052566 0.101 Uiso 1 1 calc R U . . .
H14B H 0.955216 0.653637 1.065754 0.101 Uiso 1 1 calc R U . . .
H14C H 0.890358 0.755754 1.077023 0.101 Uiso 1 1 calc R U . . .
C15 C 0.93472(15) 0.65770(14) 0.90354(12) 0.0634(4) Uani 1 1 d . . . . .
H15A H 0.889208 0.646894 0.845551 0.095 Uiso 1 1 calc R U . . .
H15B H 0.956578 0.589639 0.926391 0.095 Uiso 1 1 calc R U . . .
H15C H 1.000505 0.701248 0.906368 0.095 Uiso 1 1 calc R U . . .
C16 C 0.56339(11) 0.95644(10) 0.82357(8) 0.0388(3) Uani 1 1 d . . . . .
H16 H 0.521270 0.887879 0.818853 0.047 Uiso 1 1 calc R U . . .
C17 C 0.52617(12) 1.02994(11) 0.88289(9) 0.0479(3) Uani 1 1 d . . . . .
H17A H 0.541217 0.999167 0.937104 0.072 Uiso 1 1 calc R U . . .
H17B H 0.447138 1.039673 0.860199 0.072 Uiso 1 1 calc R U . . .
H17C H 0.566328 1.098033 0.889324 0.072 Uiso 1 1 calc R U . . .
C18 C 0.53479(12) 0.99842(11) 0.73647(9) 0.0479(3) Uani 1 1 d . . . . .
H18A H 0.571694 1.067582 0.739222 0.072 Uiso 1 1 calc R U . . .
H18B H 0.455068 1.004591 0.714655 0.072 Uiso 1 1 calc R U . . .
H18C H 0.559290 0.949961 0.699787 0.072 Uiso 1 1 calc R U . . .
C19 C 0.48937(9) 0.48683(9) 0.81821(7) 0.0303(2) Uani 1 1 d . . . . .
C20 C 0.56662(10) 0.40895(9) 0.82213(8) 0.0337(2) Uani 1 1 d . . . . .
C21 C 0.52846(11) 0.30688(10) 0.79407(8) 0.0402(3) Uani 1 1 d . . . . .
H21 H 0.580014 0.254109 0.796431 0.048 Uiso 1 1 calc R U . . .
C22 C 0.41790(12) 0.28022(10) 0.76294(9) 0.0444(3) Uani 1 1 d . . . . .
H22 H 0.393493 0.209556 0.745512 0.053 Uiso 1 1 calc R U . . .
C23 C 0.34305(11) 0.35710(11) 0.75731(9) 0.0435(3) Uani 1 1 d . . . . .
H23 H 0.266811 0.338996 0.734585 0.052 Uiso 1 1 calc R U . . .
C24 C 0.37659(10) 0.46060(10) 0.78416(8) 0.0368(3) Uani 1 1 d . . . . .
C25 C 0.68944(10) 0.43122(11) 0.85988(9) 0.0408(3) Uani 1 1 d . . . . .
H25 H 0.703841 0.509004 0.863424 0.049 Uiso 1 1 calc R U . . .
C26 C 0.75666(12) 0.38232(13) 0.80876(10) 0.0532(4) Uani 1 1 d . . . . .
H26A H 0.751833 0.305732 0.810689 0.080 Uiso 1 1 calc R U . . .
H26B H 0.833603 0.407636 0.831502 0.080 Uiso 1 1 calc R U . . .
H26C H 0.727950 0.402007 0.751087 0.080 Uiso 1 1 calc R U . . .
C27 C 0.72765(14) 0.3931(2) 0.94727(11) 0.0895(8) Uani 1 1 d . . . . .
H27A H 0.689920 0.430274 0.981977 0.134 Uiso 1 1 calc R U . . .
H27B H 0.807188 0.406895 0.970553 0.134 Uiso 1 1 calc R U . . .
H27C H 0.710520 0.317517 0.945752 0.134 Uiso 1 1 calc R U . . .
C28 C 0.28930(10) 0.54135(11) 0.77578(9) 0.0450(3) Uani 1 1 d . . . . .
H28 H 0.327606 0.610997 0.797178 0.054 Uiso 1 1 calc R U . . .
C29 C 0.21328(12) 0.51557(16) 0.82768(11) 0.0628(5) Uani 1 1 d . . . . .
H29A H 0.166694 0.452994 0.802853 0.094 Uiso 1 1 calc R U . . .
H29B H 0.166903 0.574935 0.829168 0.094 Uiso 1 1 calc R U . . .
H29C H 0.257439 0.502240 0.884323 0.094 Uiso 1 1 calc R U . . .
C30 C 0.22312(12) 0.55086(14) 0.68533(11) 0.0560(4) Uani 1 1 d . . . . .
H30A H 0.178318 0.486036 0.664629 0.084 Uiso 1 1 calc R U . . .
H30B H 0.273337 0.562527 0.652238 0.084 Uiso 1 1 calc R U . . .
H30C H 0.175091 0.610154 0.680882 0.084 Uiso 1 1 calc R U . . .
O3A O 0.7411(6) 0.5746(6) 0.5270(5) 0.0570(14) Uani 0.422(8) 1 d . U P B 1
O4A O 0.5531(6) 0.6877(6) 0.4906(4) 0.0644(15) Uani 0.422(8) 1 d . U P B 1
O5A O 0.6465(6) 0.8799(7) 0.5402(6) 0.0643(17) Uani 0.422(8) 1 d . U P B 1
O6A O 0.8608(5) 0.8633(6) 0.6326(5) 0.0421(13) Uani 0.422(8) 1 d . U P B 1
O7A O 0.8888(7) 0.6541(7) 0.6719(7) 0.0513(15) Uani 0.422(8) 1 d . U P B 1
C32A C 0.6363(6) 0.5279(7) 0.4854(5) 0.0649(17) Uani 0.422(8) 1 d . U P B 1
H32A H 0.599873 0.503396 0.525875 0.078 Uiso 0.422(8) 1 calc R U P B 1
H32B H 0.642568 0.467211 0.448946 0.078 Uiso 0.422(8) 1 calc R U P B 1
C33A C 0.5699(6) 0.6146(7) 0.4332(4) 0.0660(16) Uani 0.422(8) 1 d . U P B 1
H33A H 0.611835 0.647226 0.399189 0.079 Uiso 0.422(8) 1 calc R U P B 1
H33B H 0.498818 0.584936 0.395935 0.079 Uiso 0.422(8) 1 calc R U P B 1
C34A C 0.5021(6) 0.7805(7) 0.4542(5) 0.0782(18) Uani 0.422(8) 1 d . U P B 1
H34A H 0.447943 0.801992 0.482503 0.094 Uiso 0.422(8) 1 calc R U P B 1
H34B H 0.461685 0.763334 0.395062 0.094 Uiso 0.422(8) 1 calc R U P B 1
C35A C 0.5807(6) 0.8690(7) 0.4597(5) 0.0803(19) Uani 0.422(8) 1 d . U P B 1
H35A H 0.625464 0.855063 0.421927 0.096 Uiso 0.422(8) 1 calc R U P B 1
H35B H 0.541146 0.934065 0.443697 0.096 Uiso 0.422(8) 1 calc R U P B 1
C36A C 0.7256(6) 0.9641(7) 0.5602(6) 0.0704(19) Uani 0.422(8) 1 d . U P B 1
H36A H 0.688213 1.030716 0.561217 0.084 Uiso 0.422(8) 1 calc R U P B 1
H36B H 0.762584 0.967001 0.516419 0.084 Uiso 0.422(8) 1 calc R U P B 1
C37A C 0.8103(6) 0.9543(7) 0.6425(5) 0.0565(14) Uani 0.422(8) 1 d . U P B 1
H37A H 0.863737 1.015267 0.655780 0.068 Uiso 0.422(8) 1 calc R U P B 1
H37B H 0.775488 0.949321 0.687315 0.068 Uiso 0.422(8) 1 calc R U P B 1
C38A C 0.9280(7) 0.8307(7) 0.7136(8) 0.0451(15) Uani 0.422(8) 1 d . U P B 1
H38A H 0.881909 0.822506 0.750982 0.054 Uiso 0.422(8) 1 calc R U P B 1
H38B H 0.987200 0.884670 0.739328 0.054 Uiso 0.422(8) 1 calc R U P B 1
C39A C 0.9768(6) 0.7285(6) 0.7011(6) 0.0437(14) Uani 0.422(8) 1 d . U P B 1
H39A H 1.017913 0.734646 0.660116 0.052 Uiso 0.422(8) 1 calc R U P B 1
H39B H 1.027813 0.707723 0.754111 0.052 Uiso 0.422(8) 1 calc R U P B 1
C40A C 0.9082(7) 0.5609(6) 0.6276(6) 0.0642(16) Uani 0.422(8) 1 d . U P B 1
H40A H 0.953875 0.513444 0.667338 0.077 Uiso 0.422(8) 1 calc R U P B 1
H40B H 0.948327 0.580550 0.588127 0.077 Uiso 0.422(8) 1 calc R U P B 1
C41A C 0.8028(7) 0.5070(6) 0.5824(6) 0.0688(16) Uani 0.422(8) 1 d . U P B 1
H41A H 0.815421 0.442936 0.552078 0.083 Uiso 0.422(8) 1 calc R U P B 1
H41B H 0.763044 0.486133 0.621789 0.083 Uiso 0.422(8) 1 calc R U P B 1
O3B O 0.8474(5) 0.8601(5) 0.6273(4) 0.0710(15) Uani 0.578(8) 1 d . U P B 2
O4B O 0.8980(6) 0.6711(6) 0.6802(5) 0.0587(14) Uani 0.578(8) 1 d . U P B 2
O5B O 0.7695(4) 0.5586(4) 0.5457(3) 0.0419(7) Uani 0.578(8) 1 d . U P B 2
O6B O 0.5647(4) 0.6443(4) 0.4926(3) 0.0546(9) Uani 0.578(8) 1 d . U P B 2
O7B O 0.6297(6) 0.8549(5) 0.5259(4) 0.0767(15) Uani 0.578(8) 1 d . U P B 2
C32B C 0.9169(7) 0.8547(6) 0.7074(6) 0.0650(17) Uani 0.578(8) 1 d . U P B 2
H32C H 0.874668 0.850126 0.747729 0.078 Uiso 0.578(8) 1 calc R U P B 2
H32D H 0.968684 0.916820 0.723212 0.078 Uiso 0.578(8) 1 calc R U P B 2
C33B C 0.9758(6) 0.7585(6) 0.7040(5) 0.0696(18) Uani 0.578(8) 1 d . U P B 2
H33C H 1.017261 0.764238 0.663190 0.084 Uiso 0.578(8) 1 calc R U P B 2
H33D H 1.028770 0.748272 0.759065 0.084 Uiso 0.578(8) 1 calc R U P B 2
C34B C 0.9356(4) 0.5776(5) 0.6531(3) 0.0538(11) Uani 0.578(8) 1 d . U P B 2
H34C H 0.985900 0.544178 0.700769 0.065 Uiso 0.578(8) 1 calc R U P B 2
H34D H 0.975890 0.592784 0.612756 0.065 Uiso 0.578(8) 1 calc R U P B 2
C35B C 0.8374(4) 0.5064(4) 0.6131(3) 0.0505(9) Uani 0.578(8) 1 d . U P B 2
H35C H 0.860100 0.439356 0.593096 0.061 Uiso 0.578(8) 1 calc R U P B 2
H35D H 0.797190 0.490882 0.653459 0.061 Uiso 0.578(8) 1 calc R U P B 2
C36B C 0.6725(4) 0.4983(3) 0.5048(3) 0.0508(9) Uani 0.578(8) 1 d . U P B 2
H36C H 0.635666 0.474758 0.545304 0.061 Uiso 0.578(8) 1 calc R U P B 2
H36D H 0.689678 0.435569 0.475270 0.061 Uiso 0.578(8) 1 calc R U P B 2
C37B C 0.5997(3) 0.5674(4) 0.4442(3) 0.0510(10) Uani 0.578(8) 1 d . U P B 2
H37C H 0.640705 0.600962 0.409987 0.061 Uiso 0.578(8) 1 calc R U P B 2
H37D H 0.535671 0.526006 0.406974 0.061 Uiso 0.578(8) 1 calc R U P B 2
C38B C 0.5021(4) 0.7250(5) 0.4471(3) 0.0650(11) Uani 0.578(8) 1 d . U P B 2
H38C H 0.445463 0.745593 0.473255 0.078 Uiso 0.578(8) 1 calc R U P B 2
H38D H 0.464003 0.697492 0.389675 0.078 Uiso 0.578(8) 1 calc R U P B 2
C39B C 0.5737(4) 0.8205(5) 0.4444(3) 0.0656(12) Uani 0.578(8) 1 d . U P B 2
H39C H 0.626727 0.802364 0.414087 0.079 Uiso 0.578(8) 1 calc R U P B 2
H39D H 0.527864 0.876619 0.415376 0.079 Uiso 0.578(8) 1 calc R U P B 2
C40B C 0.7031(7) 0.9472(5) 0.5326(4) 0.0786(15) Uani 0.578(8) 1 d . U P B 2
H40C H 0.660801 1.011635 0.523868 0.094 Uiso 0.578(8) 1 calc R U P B 2
H40D H 0.742809 0.941280 0.490550 0.094 Uiso 0.578(8) 1 calc R U P B 2
C41B C 0.7814(7) 0.9508(6) 0.6173(4) 0.0802(16) Uani 0.578(8) 1 d . U P B 2
H41C H 0.829441 1.015401 0.626842 0.096 Uiso 0.578(8) 1 calc R U P B 2
H41D H 0.740475 0.952319 0.658754 0.096 Uiso 0.578(8) 1 calc R U P B 2
C50 C -0.00646(14) 0.75871(13) 0.41566(10) 0.0566(4) Uani 1 1 d . . . . .
C51 C 0.09802(15) 0.77103(12) 0.47306(10) 0.0582(4) Uani 1 1 d . . . . .
H51 H 0.105073 0.776970 0.530664 0.070 Uiso 1 1 calc R U . . .
C52 C 0.19059(14) 0.77474(12) 0.44804(11) 0.0579(4) Uani 1 1 d . . . . .
H52 H 0.260964 0.782525 0.488260 0.070 Uiso 1 1 calc R U . . .
C53 C 0.18217(14) 0.76722(13) 0.36474(11) 0.0582(4) Uani 1 1 d . . . . .
H53 H 0.246461 0.770312 0.347413 0.070 Uiso 1 1 calc R U . . .
C54 C 0.07976(13) 0.75518(13) 0.30672(10) 0.0554(4) Uani 1 1 d . . . . .
H54 H 0.073048 0.749830 0.249159 0.067 Uiso 1 1 calc R U . . .
C55 C -0.01228(13) 0.75098(13) 0.33264(10) 0.0554(4) Uani 1 1 d . . . . .
H55 H -0.082403 0.742467 0.292164 0.066 Uiso 1 1 calc R U . . .
C56 C -0.10696(18) 0.7524(2) 0.44340(13) 0.0885(7) Uani 1 1 d . . . . .
H56A H -0.085713 0.759513 0.504158 0.133 Uiso 1 1 calc R U . . .
H56B H -0.154911 0.809007 0.420016 0.133 Uiso 1 1 calc R U . . .
H56C H -0.146264 0.684433 0.424240 0.133 Uiso 1 1 calc R U . . .
C60A C 0.21079(17) 0.95364(19) 0.76427(17) 0.0544(6) Uani 0.816(4) 1 d D . P C 1
C61A C 0.2584(7) 0.8598(5) 0.7914(3) 0.0626(14) Uani 0.816(4) 1 d D . P C 1
H61A H 0.282691 0.815690 0.754390 0.075 Uiso 0.816(4) 1 calc R U P C 1
C62A C 0.2709(2) 0.8301(2) 0.87031(19) 0.0667(7) Uani 0.816(4) 1 d D . P C 1
H62A H 0.302824 0.765335 0.887362 0.080 Uiso 0.816(4) 1 calc R U P C 1
C63A C 0.2375(2) 0.8934(2) 0.92505(16) 0.0635(7) Uani 0.816(4) 1 d D . P C 1
H63A H 0.246096 0.872606 0.979872 0.076 Uiso 0.816(4) 1 calc R U P C 1
C64A C 0.1920(3) 0.9861(3) 0.9004(2) 0.0560(7) Uani 0.816(4) 1 d D . P C 1
H64A H 0.169492 1.030230 0.938411 0.067 Uiso 0.816(4) 1 calc R U P C 1
C65A C 0.1785(2) 1.0162(3) 0.8215(2) 0.0564(7) Uani 0.816(4) 1 d D . P C 1
H65A H 0.146446 1.081114 0.805340 0.068 Uiso 0.816(4) 1 calc R U P C 1
C66A C 0.1950(3) 0.9845(3) 0.6778(2) 0.0861(9) Uani 0.816(4) 1 d D . P C 1
H66A H 0.222867 0.930368 0.647524 0.129 Uiso 0.816(4) 1 calc R U P C 1
H66B H 0.116489 0.991928 0.650085 0.129 Uiso 0.816(4) 1 calc R U P C 1
H66C H 0.235054 1.051522 0.678738 0.129 Uiso 0.816(4) 1 calc R U P C 1
C60B C 0.2342(6) 0.8987(7) 0.8586(5) 0.050(3) Uani 0.184(4) 1 d D . P C 2
C61B C 0.1941(13) 0.9977(10) 0.8666(9) 0.053(3) Uani 0.184(4) 1 d D . P C 2
H61B H 0.183105 1.018925 0.917956 0.063 Uiso 0.184(4) 1 calc R U P C 2
C62B C 0.1706(12) 1.0641(11) 0.8053(8) 0.067(4) Uani 0.184(4) 1 d D . P C 2
H62B H 0.142548 1.130425 0.813446 0.080 Uiso 0.184(4) 1 calc R U P C 2
C63B C 0.1868(9) 1.0364(8) 0.7306(7) 0.068(3) Uani 0.184(4) 1 d D . P C 2
H63B H 0.169944 1.083143 0.686746 0.082 Uiso 0.184(4) 1 calc R U P C 2
C64B C 0.2265(9) 0.9430(8) 0.7203(8) 0.057(3) Uani 0.184(4) 1 d D . P C 2
H64B H 0.240308 0.925321 0.669287 0.069 Uiso 0.184(4) 1 calc R U P C 2
C65B C 0.248(2) 0.8720(16) 0.7809(12) 0.044(5) Uani 0.184(4) 1 d D . P C 2
H65B H 0.272379 0.804669 0.770516 0.053 Uiso 0.184(4) 1 calc R U P C 2
C66B C 0.2584(11) 0.8273(11) 0.9274(8) 0.087(4) Uani 0.184(4) 1 d D . P C 2
H66D H 0.285654 0.761973 0.910062 0.131 Uiso 0.184(4) 1 calc R U P C 2
H66E H 0.314484 0.860803 0.975522 0.131 Uiso 0.184(4) 1 calc R U P C 2
H66F H 0.191270 0.811712 0.942296 0.131 Uiso 0.184(4) 1 calc R U P C 2
N1A N 0.46710(10) 0.71481(10) 0.68302(7) 0.0412(3) Uani 0.508(15) 1 d . . P A 4
C31A C 0.38591(12) 0.74838(13) 0.64422(9) 0.0577(4) Uani 0.508(15) 1 d . . P A 4

loop_
_atom_site_aniso_label
_atom_site_aniso_U_11
_atom_site_aniso_U_22
_atom_site_aniso_U_33
_atom_site_aniso_U_23
_atom_site_aniso_U_13
_atom_site_aniso_U_12
N1 0.0596(9) 0.0700(10) 0.0376(7) 0.0036(7) 0.0041(6) 0.0187(7)
C31 0.0490(7) 0.0450(7) 0.0294(6) 0.0014(5) 0.0111(5) 0.0045(5)
O1 0.0521(5) 0.0484(5) 0.0311(5) -0.0050(4) 0.0172(4) -0.0160(4)
O2 0.0556(5) 0.0369(5) 0.0304(4) -0.0047(4) 0.0125(4) 0.0053(4)
Na1 0.0400(3) 0.0516(3) 0.0300(3) -0.0043(2) 0.0107(2) -0.0011(2)
P1 0.03384(15) 0.03184(16) 0.02452(15) -0.00133(11) 0.00908(11) -0.00141(11)
C1 0.0290(5) 0.0260(5) 0.0250(5) 0.0013(4) 0.0069(4) 0.0035(4)
C2 0.0326(5) 0.0272(5) 0.0261(5) 0.0012(4) 0.0057(4) 0.0032(4)
C3 0.0424(6) 0.0315(6) 0.0274(6) -0.0027(5) 0.0081(5) 0.0022(5)
C4 0.0448(6) 0.0392(7) 0.0267(6) 0.0024(5) 0.0137(5) 0.0063(5)
C5 0.0352(6) 0.0312(6) 0.0318(6) 0.0060(5) 0.0119(5) 0.0037(5)
C6 0.0291(5) 0.0270(5) 0.0281(5) 0.0022(4) 0.0070(4) 0.0048(4)
C7 0.0381(6) 0.0297(6) 0.0250(5) -0.0045(4) 0.0078(4) -0.0027(5)
C8 0.0381(6) 0.0365(6) 0.0299(6) -0.0061(5) 0.0059(5) -0.0022(5)
C9 0.0392(6) 0.0453(7) 0.0386(7) -0.0098(6) 0.0068(5) -0.0082(6)
C10 0.0513(8) 0.0407(7) 0.0431(8) -0.0096(6) 0.0134(6) -0.0172(6)
C11 0.0558(8) 0.0300(6) 0.0395(7) -0.0029(5) 0.0114(6) -0.0067(5)
C12 0.0437(6) 0.0292(6) 0.0299(6) -0.0033(5) 0.0084(5) -0.0031(5)
C13 0.0352(6) 0.0410(7) 0.0430(7) -0.0015(6) 0.0034(5) 0.0015(5)
C14 0.0810(11) 0.0582(10) 0.0474(9) 0.0049(8) -0.0046(8) 0.0102(9)
C15 0.0662(10) 0.0564(10) 0.0686(11) -0.0018(8) 0.0211(9) 0.0165(8)
C16 0.0459(7) 0.0282(6) 0.0382(7) 0.0025(5) 0.0066(5) 0.0007(5)
C17 0.0547(8) 0.0424(7) 0.0469(8) 0.0026(6) 0.0153(6) 0.0079(6)
C18 0.0599(8) 0.0379(7) 0.0399(7) 0.0036(6) 0.0052(6) 0.0056(6)
C19 0.0352(6) 0.0260(5) 0.0312(6) 0.0013(4) 0.0124(5) 0.0003(4)
C20 0.0409(6) 0.0299(6) 0.0321(6) 0.0022(5) 0.0130(5) 0.0047(5)
C21 0.0554(8) 0.0280(6) 0.0392(7) 0.0018(5) 0.0168(6) 0.0072(5)
C22 0.0612(8) 0.0296(6) 0.0419(7) -0.0036(5) 0.0164(6) -0.0059(6)
C23 0.0427(7) 0.0406(7) 0.0461(8) -0.0047(6) 0.0137(6) -0.0091(6)
C24 0.0372(6) 0.0358(6) 0.0381(7) -0.0022(5) 0.0132(5) -0.0015(5)
C25 0.0382(6) 0.0387(7) 0.0447(7) -0.0020(6) 0.0112(5) 0.0098(5)
C26 0.0515(8) 0.0557(9) 0.0602(10) 0.0045(7) 0.0277(7) 0.0115(7)
C27 0.0476(9) 0.180(2) 0.0395(9) 0.0124(12) 0.0089(7) 0.0252(12)
C28 0.0324(6) 0.0449(7) 0.0551(9) -0.0093(6) 0.0105(6) 0.0023(5)
C29 0.0429(7) 0.0895(13) 0.0575(10) -0.0144(9) 0.0194(7) 0.0045(8)
C30 0.0431(7) 0.0629(10) 0.0605(10) 0.0045(8) 0.0124(7) 0.0132(7)
O3A 0.062(3) 0.053(3) 0.061(3) -0.015(2) 0.031(2) -0.015(2)
O4A 0.056(2) 0.087(3) 0.041(2) 0.004(3) 0.0030(17) -0.018(3)
O5A 0.0436(17) 0.077(4) 0.063(3) 0.020(2) 0.0004(17) 0.001(2)
O6A 0.0360(16) 0.032(2) 0.053(3) -0.0011(18) 0.0060(15) 0.0059(15)
O7A 0.044(3) 0.044(2) 0.073(4) 0.010(2) 0.025(3) 0.015(2)
C32A 0.065(4) 0.067(4) 0.059(3) -0.015(3) 0.019(3) -0.034(3)
C33A 0.062(3) 0.088(4) 0.043(3) -0.017(3) 0.015(2) -0.032(3)
C34A 0.052(3) 0.101(4) 0.063(3) 0.026(3) -0.014(2) -0.006(3)
C35A 0.057(3) 0.096(4) 0.071(3) 0.031(3) -0.010(2) 0.002(3)
C36A 0.062(3) 0.057(3) 0.080(4) 0.012(3) 0.002(3) 0.008(2)
C37A 0.058(3) 0.038(2) 0.066(4) -0.003(3) 0.009(2) 0.001(2)
C38A 0.0337(19) 0.047(3) 0.048(3) -0.006(2) 0.0023(18) 0.001(2)
C39A 0.027(2) 0.053(3) 0.051(3) 0.011(2) 0.0090(19) 0.015(2)
C40A 0.063(4) 0.048(3) 0.081(4) -0.003(3) 0.022(3) 0.013(3)
C41A 0.072(4) 0.052(3) 0.087(4) -0.010(3) 0.033(3) -0.003(3)
O3B 0.099(3) 0.065(2) 0.058(2) -0.0166(18) 0.042(2) -0.027(2)
O4B 0.0455(17) 0.072(3) 0.0497(17) -0.0032(18) 0.0042(13) -0.0167(17)
O5B 0.0408(17) 0.0401(14) 0.0437(16) 0.0079(11) 0.0107(12) -0.0003(12)
O6B 0.0449(13) 0.079(2) 0.0349(13) 0.0048(18) 0.0059(9) -0.0104(17)
O7B 0.101(3) 0.076(3) 0.064(3) 0.031(2) 0.037(2) 0.023(2)
C32B 0.080(4) 0.065(3) 0.045(3) -0.019(2) 0.018(3) -0.035(3)
C33B 0.062(3) 0.080(4) 0.055(2) -0.007(3) 0.004(2) -0.032(3)
C34B 0.0351(16) 0.064(2) 0.054(2) 0.0005(18) 0.0021(14) 0.0056(16)
C35B 0.048(2) 0.0466(17) 0.052(2) 0.0087(17) 0.0077(15) 0.0075(16)
C36B 0.059(2) 0.0444(18) 0.0452(19) -0.0056(13) 0.0124(15) -0.0128(14)
C37B 0.0472(19) 0.065(2) 0.0329(16) -0.0119(17) 0.0046(14) -0.0172(17)
C38B 0.0453(17) 0.096(3) 0.0501(19) 0.022(2) 0.0056(14) 0.010(2)
C39B 0.070(2) 0.081(3) 0.055(2) 0.028(2) 0.0275(17) 0.021(2)
C40B 0.115(4) 0.055(3) 0.069(3) 0.021(2) 0.030(3) 0.012(3)
C41B 0.116(4) 0.051(2) 0.069(3) -0.004(2) 0.021(3) 0.017(3)
C50 0.0683(10) 0.0520(9) 0.0505(9) -0.0038(7) 0.0213(8) -0.0079(7)
C51 0.0807(11) 0.0472(9) 0.0428(8) -0.0008(7) 0.0139(8) -0.0053(8)
C52 0.0615(9) 0.0460(8) 0.0564(10) 0.0017(7) 0.0029(7) 0.0022(7)
C53 0.0576(9) 0.0533(9) 0.0625(10) -0.0015(8) 0.0161(8) 0.0090(7)
C54 0.0634(9) 0.0549(9) 0.0463(9) -0.0045(7) 0.0148(7) 0.0037(7)
C55 0.0559(8) 0.0610(10) 0.0446(8) -0.0069(7) 0.0100(7) -0.0041(7)
C56 0.0828(13) 0.1248(19) 0.0633(13) -0.0088(12) 0.0342(11) -0.0183(13)
C60A 0.0467(11) 0.0606(16) 0.0526(14) -0.0100(11) 0.0130(9) -0.0088(10)
C61A 0.055(2) 0.062(2) 0.066(3) -0.0216(18) 0.014(2) 0.0081(16)
C62A 0.0683(14) 0.0561(15) 0.0673(18) -0.0095(12) 0.0080(12) 0.0154(11)
C63A 0.0623(13) 0.0665(16) 0.0535(15) -0.0122(12) 0.0074(10) 0.0008(12)
C64A 0.0544(12) 0.0535(16) 0.0592(19) -0.0201(14) 0.0195(15) -0.0036(11)
C65A 0.0507(14) 0.0451(17) 0.070(2) -0.0065(17) 0.0147(15) 0.0026(13)
C66A 0.093(2) 0.101(2) 0.0644(18) 0.0059(17) 0.0266(16) -0.0142(17)
C60B 0.041(4) 0.048(5) 0.052(6) -0.008(4) 0.003(3) -0.010(4)
C61B 0.064(7) 0.050(6) 0.049(9) 0.011(8) 0.024(8) 0.012(5)
C62B 0.070(7) 0.060(8) 0.078(9) -0.004(7) 0.032(6) 0.024(7)
C63B 0.081(7) 0.059(6) 0.071(7) 0.003(5) 0.032(6) 0.004(5)
C64B 0.065(6) 0.059(6) 0.048(7) -0.007(5) 0.021(5) -0.011(5)
C65B 0.036(7) 0.049(10) 0.047(8) -0.015(6) 0.015(6) -0.011(7)
C66B 0.085(8) 0.097(11) 0.061(8) -0.008(7) -0.007(6) 0.039(8)
N1A 0.0490(7) 0.0450(7) 0.0294(6) 0.0014(5) 0.0111(5) 0.0045(5)
C31A 0.0596(9) 0.0700(10) 0.0376(7) 0.0036(7) 0.0041(6) 0.0187(7)

loop_
_atom_type_symbol
_atom_type_description
_atom_type_scat_dispersion_real
_atom_type_scat_dispersion_imag
_atom_type_scat_source
C C 0.0033 0.0016 'International Tables Vol C Tables 4.2.6.8 and 6.1.1.4'
H H 0.0000 0.0000 'International Tables Vol C Tables 4.2.6.8 and 6.1.1.4'
N N 0.0061 0.0033 'International Tables Vol C Tables 4.2.6.8 and 6.1.1.4'
O O 0.0106 0.0060 'International Tables Vol C Tables 4.2.6.8 and 6.1.1.4'
Na Na 0.0362 0.0249 'International Tables Vol C Tables 4.2.6.8 and 6.1.1.4'
P P 0.1023 0.0942 'International Tables Vol C Tables 4.2.6.8 and 6.1.1.4'

loop_
_geom_angle_atom_site_label_1
_geom_angle_atom_site_label_2
_geom_angle_atom_site_label_3
_geom_angle
_geom_angle_site_symmetry_1
_geom_angle_site_symmetry_3
_geom_angle_publ_flag
N1 C31 P1 173.41(13) . . ?
P1 O1 Na1 107.06(6) . . ?
O1 Na1 O3A 140.1(2) . . ?
O1 Na1 O4A 112.2(2) . . ?
O1 Na1 O5A 96.1(3) . . ?
O1 Na1 O6A 94.0(2) . . ?
O1 Na1 O7A 95.0(3) . . ?
O1 Na1 C41A 118.57(18) . . ?
O1 Na1 O3B 94.36(17) . . ?
O1 Na1 O4B 92.2(2) . . ?
O1 Na1 O5B 133.69(12) . . ?
O1 Na1 O6B 115.80(12) . . ?
O1 Na1 O7B 100.80(19) . . ?
O3A Na1 O4A 71.6(2) . . ?
O3A Na1 O5A 119.9(3) . . ?
O3A Na1 O6A 114.8(3) . . ?
O3A Na1 O7A 71.8(3) . . ?
O3A Na1 C41A 26.19(17) . . ?
O4A Na1 O5A 67.1(2) . . ?
O4A Na1 O6A 128.7(2) . . ?
O4A Na1 C41A 93.4(2) . . ?
O5A Na1 O6A 66.9(2) . . ?
O5A Na1 C41A 145.0(3) . . ?
O6A Na1 C41A 112.1(2) . . ?
O7A Na1 O4A 143.3(3) . . ?
O7A Na1 O5A 136.1(3) . . ?
O7A Na1 O6A 70.0(3) . . ?
O7A Na1 C41A 50.9(3) . . ?
O3B Na1 O4B 67.2(2) . . ?
O3B Na1 O5B 112.8(2) . . ?
O3B Na1 O6B 136.03(19) . . ?
O4B Na1 O5B 67.42(19) . . ?
O4B Na1 O6B 136.6(2) . . ?
O6B Na1 O5B 69.33(13) . . ?
O7B Na1 O3B 72.4(2) . . ?
O7B Na1 O4B 138.4(3) . . ?
O7B Na1 O5B 122.4(2) . . ?
O7B Na1 O6B 71.08(16) . . ?
C31 P1 Na1 98.79(5) . . ?
C31 P1 C1 98.90(6) . . ?
O1 P1 C31 103.05(6) . . ?
O1 P1 Na1 45.26(4) . . ?
O1 P1 C1 111.80(6) . . ?
O1 P1 N1A 103.05(6) . . ?
O2 P1 C31 105.71(7) . . ?
O2 P1 O1 120.19(6) . . ?
O2 P1 Na1 79.06(5) . . ?
O2 P1 C1 113.92(6) . . ?
O2 P1 N1A 105.71(7) . . ?
C1 P1 Na1 154.03(4) . . ?
N1A P1 Na1 98.79(5) . . ?
N1A P1 C1 98.90(6) . . ?
C2 C1 P1 120.86(9) . . ?
C6 C1 P1 120.22(9) . . ?
C6 C1 C2 118.67(10) . . ?
C1 C2 C7 124.99(10) . . ?
C3 C2 C1 119.81(11) . . ?
C3 C2 C7 115.03(10) . . ?
C2 C3 H3 119.4 . . ?
C4 C3 C2 121.10(11) . . ?
C4 C3 H3 119.4 . . ?
C3 C4 H4 120.4 . . ?
C3 C4 C5 119.20(11) . . ?
C5 C4 H4 120.4 . . ?
C4 C5 H5 119.2 . . ?
C4 C5 C6 121.67(11) . . ?
C6 C5 H5 119.2 . . ?
C1 C6 C19 126.45(10) . . ?
C5 C6 C1 119.19(11) . . ?
C5 C6 C19 114.20(10) . . ?
C8 C7 C2 118.50(11) . . ?
C12 C7 C2 120.29(10) . . ?
C12 C7 C8 120.94(11) . . ?
C7 C8 C13 121.76(11) . . ?
C9 C8 C7 118.58(12) . . ?
C9 C8 C13 119.65(12) . . ?
C8 C9 H9 119.5 . . ?
C10 C9 C8 120.93(13) . . ?
C10 C9 H9 119.5 . . ?
C9 C10 H10 119.9 . . ?
C9 C10 C11 120.16(13) . . ?
C11 C10 H10 119.9 . . ?
C10 C11 H11 119.5 . . ?
C10 C11 C12 120.96(13) . . ?
C12 C11 H11 119.5 . . ?
C7 C12 C16 121.13(11) . . ?
C11 C12 C7 118.42(12) . . ?
C11 C12 C16 120.45(11) . . ?
C8 C13 H13 107.4 . . ?
C8 C13 C14 111.70(12) . . ?
C14 C13 H13 107.4 . . ?
C15 C13 C8 112.07(13) . . ?
C15 C13 H13 107.4 . . ?
C15 C13 C14 110.71(13) . . ?
C13 C14 H14A 109.5 . . ?
C13 C14 H14B 109.5 . . ?
C13 C14 H14C 109.5 . . ?
H14A C14 H14B 109.5 . . ?
H14A C14 H14C 109.5 . . ?
H14B C14 H14C 109.5 . . ?
C13 C15 H15A 109.5 . . ?
C13 C15 H15B 109.5 . . ?
C13 C15 H15C 109.5 . . ?
H15A C15 H15B 109.5 . . ?
H15A C15 H15C 109.5 . . ?
H15B C15 H15C 109.5 . . ?
C12 C16 H16 107.2 . . ?
C12 C16 C17 111.59(11) . . ?
C12 C16 C18 112.16(12) . . ?
C17 C16 H16 107.2 . . ?
C17 C16 C18 111.12(11) . . ?
C18 C16 H16 107.2 . . ?
C16 C17 H17A 109.5 . . ?
C16 C17 H17B 109.5 . . ?
C16 C17 H17C 109.5 . . ?
H17A C17 H17B 109.5 . . ?
H17A C17 H17C 109.5 . . ?
H17B C17 H17C 109.5 . . ?
C16 C18 H18A 109.5 . . ?
C16 C18 H18B 109.5 . . ?
C16 C18 H18C 109.5 . . ?
H18A C18 H18B 109.5 . . ?
H18A C18 H18C 109.5 . . ?
H18B C18 H18C 109.5 . . ?
C20 C19 C6 119.24(10) . . ?
C24 C19 C6 120.18(10) . . ?
C24 C19 C20 119.74(11) . . ?
C19 C20 C25 122.52(11) . . ?
C21 C20 C19 118.71(12) . . ?
C21 C20 C25 118.69(11) . . ?
C20 C21 H21 119.1 . . ?
C22 C21 C20 121.71(12) . . ?
C22 C21 H21 119.1 . . ?
C21 C22 H22 120.4 . . ?
C21 C22 C23 119.28(12) . . ?
C23 C22 H22 120.4 . . ?
C22 C23 H23 119.3 . . ?
C22 C23 C24 121.45(13) . . ?
C24 C23 H23 119.3 . . ?
C19 C24 C28 122.41(11) . . ?
C23 C24 C19 119.05(12) . . ?
C23 C24 C28 118.54(12) . . ?
C20 C25 H25 107.9 . . ?
C26 C25 C20 113.18(12) . . ?
C26 C25 H25 107.9 . . ?
C27 C25 C20 110.31(13) . . ?
C27 C25 H25 107.9 . . ?
C27 C25 C26 109.35(13) . . ?
C25 C26 H26A 109.5 . . ?
C25 C26 H26B 109.5 . . ?
C25 C26 H26C 109.5 . . ?
H26A C26 H26B 109.5 . . ?
H26A C26 H26C 109.5 . . ?
H26B C26 H26C 109.5 . . ?
C25 C27 H27A 109.5 . . ?
C25 C27 H27B 109.5 . . ?
C25 C27 H27C 109.5 . . ?
H27A C27 H27B 109.5 . . ?
H27A C27 H27C 109.5 . . ?
H27B C27 H27C 109.5 . . ?
C24 C28 H28 107.9 . . ?
C24 C28 C29 111.42(13) . . ?
C24 C28 C30 111.19(12) . . ?
C29 C28 H28 107.9 . . ?
C30 C28 H28 107.9 . . ?
C30 C28 C29 110.50(12) . . ?
C28 C29 H29A 109.5 . . ?
C28 C29 H29B 109.5 . . ?
C28 C29 H29C 109.5 . . ?
H29A C29 H29B 109.5 . . ?
H29A C29 H29C 109.5 . . ?
H29B C29 H29C 109.5 . . ?
C28 C30 H30A 109.5 . . ?
C28 C30 H30B 109.5 . . ?
C28 C30 H30C 109.5 . . ?
H30A C30 H30B 109.5 . . ?
H30A C30 H30C 109.5 . . ?
H30B C30 H30C 109.5 . . ?
C32A O3A Na1 107.3(5) . . ?
C41A O3A Na1 105.9(5) . . ?
C41A O3A C32A 110.5(6) . . ?
C33A O4A Na1 111.2(4) . . ?
C33A O4A C34A 113.6(6) . . ?
C34A O4A Na1 115.5(4) . . ?
C35A O5A Na1 116.7(6) . . ?
C35A O5A C36A 116.7(8) . . ?
C36A O5A Na1 113.2(5) . . ?
C37A O6A Na1 106.0(5) . . ?
C37A O6A C38A 110.0(7) . . ?
C38A O6A Na1 96.6(6) . . ?
C39A O7A Na1 116.8(5) . . ?
C39A O7A C40A 116.9(7) . . ?
C40A O7A Na1 111.3(6) . . ?
Na1 C32A H32A 85.2 . . ?
Na1 C32A H32B 157.0 . . ?
O3A C32A Na1 46.5(4) . . ?
O3A C32A H32A 110.5 . . ?
O3A C32A H32B 110.5 . . ?
O3A C32A C33A 106.0(5) . . ?
H32A C32A H32B 108.7 . . ?
C33A C32A Na1 79.9(3) . . ?
C33A C32A H32A 110.5 . . ?
C33A C32A H32B 110.5 . . ?
O4A C33A C32A 105.3(5) . . ?
O4A C33A H33A 110.7 . . ?
O4A C33A H33B 110.7 . . ?
C32A C33A H33A 110.7 . . ?
C32A C33A H33B 110.7 . . ?
H33A C33A H33B 108.8 . . ?
O4A C34A H34A 108.9 . . ?
O4A C34A H34B 108.9 . . ?
O4A C34A C35A 113.5(6) . . ?
H34A C34A H34B 107.7 . . ?
C35A C34A H34A 108.9 . . ?
C35A C34A H34B 108.9 . . ?
O5A C35A C34A 107.2(7) . . ?
O5A C35A H35A 110.3 . . ?
O5A C35A H35B 110.3 . . ?
C34A C35A H35A 110.3 . . ?
C34A C35A H35B 110.3 . . ?
H35A C35A H35B 108.5 . . ?
O5A C36A H36A 109.1 . . ?
O5A C36A H36B 109.1 . . ?
O5A C36A C37A 112.4(7) . . ?
H36A C36A H36B 107.8 . . ?
C37A C36A H36A 109.1 . . ?
C37A C36A H36B 109.1 . . ?
O6A C37A C36A 104.2(7) . . ?
O6A C37A H37A 110.9 . . ?
O6A C37A H37B 110.9 . . ?
C36A C37A H37A 110.9 . . ?
C36A C37A H37B 110.9 . . ?
H37A C37A H37B 108.9 . . ?
Na1 C38A H38A 74.7 . . ?
Na1 C38A H38B 163.4 . . ?
O6A C38A Na1 54.9(4) . . ?
O6A C38A H38A 110.0 . . ?
O6A C38A H38B 110.0 . . ?
O6A C38A C39A 108.6(8) . . ?
H38A C38A H38B 108.3 . . ?
C39A C38A Na1 83.3(5) . . ?
C39A C38A H38A 110.0 . . ?
C39A C38A H38B 110.0 . . ?
O7A C39A C38A 106.7(6) . . ?
O7A C39A H39A 110.4 . . ?
O7A C39A H39B 110.4 . . ?
C38A C39A H39A 110.4 . . ?
C38A C39A H39B 110.4 . . ?
H39A C39A H39B 108.6 . . ?
O7A C40A H40A 109.8 . . ?
O7A C40A H40B 109.8 . . ?
O7A C40A C41A 109.5(7) . . ?
H40A C40A H40B 108.2 . . ?
C41A C40A H40A 109.8 . . ?
C41A C40A H40B 109.8 . . ?
Na1 C41A H41A 157.8 . . ?
Na1 C41A H41B 82.9 . . ?
O3A C41A Na1 47.9(4) . . ?
O3A C41A C40A 108.6(6) . . ?
O3A C41A H41A 110.0 . . ?
O3A C41A H41B 110.0 . . ?
C40A C41A Na1 82.5(4) . . ?
C40A C41A H41A 110.0 . . ?
C40A C41A H41B 110.0 . . ?
H41A C41A H41B 108.3 . . ?
C32B O3B Na1 106.2(5) . . ?
C32B O3B C41B 112.8(6) . . ?
C41B O3B Na1 103.1(4) . . ?
C33B O4B Na1 113.7(5) . . ?
C34B O4B Na1 117.5(4) . . ?
C34B O4B C33B 116.5(6) . . ?
C35B O5B Na1 105.9(3) . . ?
C36B O5B Na1 107.4(3) . . ?
C36B O5B C35B 111.6(4) . . ?
C37B O6B Na1 112.0(3) . . ?
C37B O6B C38B 115.3(4) . . ?
C38B O6B Na1 111.0(3) . . ?
C39B O7B Na1 112.6(4) . . ?
C39B O7B C40B 113.9(5) . . ?
C40B O7B Na1 112.9(4) . . ?
Na1 C32B H32C 78.8 . . ?
Na1 C32B H32D 158.1 . . ?
O3B C32B Na1 48.1(4) . . ?
O3B C32B H32C 111.0 . . ?
O3B C32B H32D 111.0 . . ?
O3B C32B C33B 104.0(7) . . ?
H32C C32B H32D 109.0 . . ?
C33B C32B Na1 83.8(4) . . ?
C33B C32B H32C 111.0 . . ?
C33B C32B H32D 111.0 . . ?
O4B C33B C32B 109.0(6) . . ?
O4B C33B H33C 109.9 . . ?
O4B C33B H33D 109.9 . . ?
C32B C33B H33C 109.9 . . ?
C32B C33B H33D 109.9 . . ?
H33C C33B H33D 108.3 . . ?
O4B C34B H34C 110.2 . . ?
O4B C34B H34D 110.2 . . ?
O4B C34B C35B 107.5(5) . . ?
H34C C34B H34D 108.5 . . ?
C35B C34B H34C 110.2 . . ?
C35B C34B H34D 110.2 . . ?
O5B C35B C34B 107.2(4) . . ?
O5B C35B H35C 110.3 . . ?
O5B C35B H35D 110.3 . . ?
C34B C35B H35C 110.3 . . ?
C34B C35B H35D 110.3 . . ?
H35C C35B H35D 108.5 . . ?
O5B C36B H36C 110.4 . . ?
O5B C36B H36D 110.4 . . ?
O5B C36B C37B 106.8(3) . . ?
H36C C36B H36D 108.6 . . ?
C37B C36B H36C 110.4 . . ?
C37B C36B H36D 110.4 . . ?
O6B C37B C36B 106.0(3) . . ?
O6B C37B H37C 110.5 . . ?
O6B C37B H37D 110.5 . . ?
C36B C37B H37C 110.5 . . ?
C36B C37B H37D 110.5 . . ?
H37C C37B H37D 108.7 . . ?
O6B C38B H38C 109.3 . . ?
O6B C38B H38D 109.3 . . ?
O6B C38B C39B 111.8(4) . . ?
H38C C38B H38D 107.9 . . ?
C39B C38B H38C 109.3 . . ?
C39B C38B H38D 109.3 . . ?
O7B C39B C38B 108.0(4) . . ?
O7B C39B H39C 110.1 . . ?
O7B C39B H39D 110.1 . . ?
C38B C39B H39C 110.1 . . ?
C38B C39B H39D 110.1 . . ?
H39C C39B H39D 108.4 . . ?
O7B C40B H40C 110.5 . . ?
O7B C40B H40D 110.5 . . ?
O7B C40B C41B 106.4(5) . . ?
H40C C40B H40D 108.6 . . ?
C41B C40B H40C 110.5 . . ?
C41B C40B H40D 110.5 . . ?
Na1 C41B H41C 159.1 . . ?
Na1 C41B H41D 81.5 . . ?
O3B C41B Na1 49.5(4) . . ?
O3B C41B C40B 109.9(6) . . ?
O3B C41B H41C 109.7 . . ?
O3B C41B H41D 109.7 . . ?
C40B C41B Na1 83.0(4) . . ?
C40B C41B H41C 109.7 . . ?
C40B C41B H41D 109.7 . . ?
H41C C41B H41D 108.2 . . ?
C51 C50 C56 121.05(16) . . ?
C55 C50 C51 117.09(15) . . ?
C55 C50 C56 121.86(16) . . ?
C50 C51 H51 119.3 . . ?
C52 C51 C50 121.30(16) . . ?
C52 C51 H51 119.3 . . ?
C51 C52 H52 119.9 . . ?
C51 C52 C53 120.29(16) . . ?
C53 C52 H52 119.9 . . ?
C52 C53 H53 120.2 . . ?
C52 C53 C54 119.53(16) . . ?
C54 C53 H53 120.2 . . ?
C53 C54 H54 120.2 . . ?
C55 C54 C53 119.59(16) . . ?
C55 C54 H54 120.2 . . ?
C50 C55 H55 118.9 . . ?
C54 C55 C50 122.20(15) . . ?
C54 C55 H55 118.9 . . ?
C50 C56 H56A 109.5 . . ?
C50 C56 H56B 109.5 . . ?
C50 C56 H56C 109.5 . . ?
H56A C56 H56B 109.5 . . ?
H56A C56 H56C 109.5 . . ?
H56B C56 H56C 109.5 . . ?
C61A C60A C66A 121.1(3) . . ?
C65A C60A C61A 117.0(3) . . ?
C65A C60A C66A 121.9(3) . . ?
C60A C61A H61A 119.4 . . ?
C62A C61A C60A 121.3(4) . . ?
C62A C61A H61A 119.4 . . ?
C61A C62A H62A 119.9 . . ?
C61A C62A C63A 120.2(4) . . ?
C63A C62A H62A 119.9 . . ?
C62A C63A H63A 120.2 . . ?
C64A C63A C62A 119.7(3) . . ?
C64A C63A H63A 120.2 . . ?
C63A C64A H64A 119.7 . . ?
C63A C64A C65A 120.5(3) . . ?
C65A C64A H64A 119.7 . . ?
C60A C65A H65A 119.3 . . ?
C64A C65A C60A 121.3(3) . . ?
C64A C65A H65A 119.3 . . ?
C60A C66A H66A 109.5 . . ?
C60A C66A H66B 109.5 . . ?
C60A C66A H66C 109.5 . . ?
H66A C66A H66B 109.5 . . ?
H66A C66A H66C 109.5 . . ?
H66B C66A H66C 109.5 . . ?
C61B C60B C65B 115.6(11) . . ?
C61B C60B C66B 121.4(11) . . ?
C65B C60B C66B 123.0(13) . . ?
C60B C61B H61B 118.5 . . ?
C62B C61B C60B 123.0(12) . . ?
C62B C61B H61B 118.5 . . ?
C61B C62B H62B 120.0 . . ?
C61B C62B C63B 120.0(12) . . ?
C63B C62B H62B 120.0 . . ?
C62B C63B H63B 120.4 . . ?
C64B C63B C62B 119.3(11) . . ?
C64B C63B H63B 120.4 . . ?
C63B C64B H64B 119.0 . . ?
C63B C64B C65B 122.1(14) . . ?
C65B C64B H64B 119.0 . . ?
C60B C65B H65B 120.0 . . ?
C64B C65B C60B 120.0(16) . . ?
C64B C65B H65B 120.0 . . ?
C60B C66B H66D 109.5 . . ?
C60B C66B H66E 109.5 . . ?
C60B C66B H66F 109.5 . . ?
H66D C66B H66E 109.5 . . ?
H66D C66B H66F 109.5 . . ?
H66E C66B H66F 109.5 . . ?
C31A N1A P1 173.41(13) . . ?

loop_
_geom_bond_atom_site_label_1
_geom_bond_atom_site_label_2
_geom_bond_distance
_geom_bond_site_symmetry_2
_geom_bond_publ_flag
N1 C31 1.1544(18) . ?
C31 P1 1.8004(14) . ?
O1 Na1 2.2559(11) . ?
O1 P1 1.4754(10) . ?
O2 P1 1.4672(10) . ?
Na1 O3A 2.323(8) . ?
Na1 O4A 2.400(7) . ?
Na1 O5A 2.451(10) . ?
Na1 O6A 2.507(8) . ?
Na1 O7A 2.348(8) . ?
Na1 C41A 3.010(8) . ?
Na1 O3B 2.373(7) . ?
Na1 O4B 2.399(7) . ?
Na1 O5B 2.458(5) . ?
Na1 O6B 2.416(5) . ?
Na1 O7B 2.352(7) . ?
P1 C1 1.8174(12) . ?
P1 N1A 1.8004(14) . ?
C1 C2 1.4135(16) . ?
C1 C6 1.4125(16) . ?
C2 C3 1.3952(17) . ?
C2 C7 1.5015(17) . ?
C3 H3 0.9500 . ?
C3 C4 1.3788(18) . ?
C4 H4 0.9500 . ?
C4 C5 1.3823(18) . ?
C5 H5 0.9500 . ?
C5 C6 1.3943(17) . ?
C6 C19 1.5072(16) . ?
C7 C8 1.4045(17) . ?
C7 C12 1.4009(17) . ?
C8 C9 1.3910(19) . ?
C8 C13 1.5237(19) . ?
C9 H9 0.9500 . ?
C9 C10 1.379(2) . ?
C10 H10 0.9500 . ?
C10 C11 1.379(2) . ?
C11 H11 0.9500 . ?
C11 C12 1.3956(18) . ?
C12 C16 1.5145(18) . ?
C13 H13 1.0000 . ?
C13 C14 1.525(2) . ?
C13 C15 1.520(2) . ?
C14 H14A 0.9800 . ?
C14 H14B 0.9800 . ?
C14 H14C 0.9800 . ?
C15 H15A 0.9800 . ?
C15 H15B 0.9800 . ?
C15 H15C 0.9800 . ?
C16 H16 1.0000 . ?
C16 C17 1.531(2) . ?
C16 C18 1.5310(19) . ?
C17 H17A 0.9800 . ?
C17 H17B 0.9800 . ?
C17 H17C 0.9800 . ?
C18 H18A 0.9800 . ?
C18 H18B 0.9800 . ?
C18 H18C 0.9800 . ?
C19 C20 1.4116(17) . ?
C19 C24 1.4047(17) . ?
C20 C21 1.3890(18) . ?
C20 C25 1.5177(18) . ?
C21 H21 0.9500 . ?
C21 C22 1.376(2) . ?
C22 H22 0.9500 . ?
C22 C23 1.377(2) . ?
C23 H23 0.9500 . ?
C23 C24 1.3901(19) . ?
C24 C28 1.5209(18) . ?
C25 H25 1.0000 . ?
C25 C26 1.5173(19) . ?
C25 C27 1.517(2) . ?
C26 H26A 0.9800 . ?
C26 H26B 0.9800 . ?
C26 H26C 0.9800 . ?
C27 H27A 0.9800 . ?
C27 H27B 0.9800 . ?
C27 H27C 0.9800 . ?
C28 H28 1.0000 . ?
C28 C29 1.527(2) . ?
C28 C30 1.522(2) . ?
C29 H29A 0.9800 . ?
C29 H29B 0.9800 . ?
C29 H29C 0.9800 . ?
C30 H30A 0.9800 . ?
C30 H30B 0.9800 . ?
C30 H30C 0.9800 . ?
O3A C32A 1.410(8) . ?
O3A C41A 1.381(8) . ?
O4A C33A 1.385(9) . ?
O4A C34A 1.440(8) . ?
O5A C35A 1.367(10) . ?
O5A C36A 1.409(10) . ?
O6A C37A 1.374(11) . ?
O6A C38A 1.467(12) . ?
O7A C39A 1.403(11) . ?
O7A C40A 1.445(12) . ?
C32A H32A 0.9900 . ?
C32A H32B 0.9900 . ?
C32A C33A 1.555(8) . ?
C33A H33A 0.9900 . ?
C33A H33B 0.9900 . ?
C34A H34A 0.9900 . ?
C34A H34B 0.9900 . ?
C34A C35A 1.468(9) . ?
C35A H35A 0.9900 . ?
C35A H35B 0.9900 . ?
C36A H36A 0.9900 . ?
C36A H36B 0.9900 . ?
C36A C37A 1.498(8) . ?
C37A H37A 0.9900 . ?
C37A H37B 0.9900 . ?
C38A H38A 0.9900 . ?
C38A H38B 0.9900 . ?
C38A C39A 1.496(9) . ?
C39A H39A 0.9900 . ?
C39A H39B 0.9900 . ?
C40A H40A 0.9900 . ?
C40A H40B 0.9900 . ?
C40A C41A 1.467(8) . ?
C41A H41A 0.9900 . ?
C41A H41B 0.9900 . ?
O3B C32B 1.385(10) . ?
O3B C41B 1.438(9) . ?
O4B C33B 1.431(9) . ?
O4B C34B 1.409(9) . ?
O5B C35B 1.416(4) . ?
O5B C36B 1.410(6) . ?
O6B C37B 1.417(6) . ?
O6B C38B 1.430(5) . ?
O7B C39B 1.393(8) . ?
O7B C40B 1.461(8) . ?
C32B H32C 0.9900 . ?
C32B H32D 0.9900 . ?
C32B C33B 1.467(9) . ?
C33B H33C 0.9900 . ?
C33B H33D 0.9900 . ?
C34B H34C 0.9900 . ?
C34B H34D 0.9900 . ?
C34B C35B 1.491(5) . ?
C35B H35C 0.9900 . ?
C35B H35D 0.9900 . ?
C36B H36C 0.9900 . ?
C36B H36D 0.9900 . ?
C36B C37B 1.499(5) . ?
C37B H37C 0.9900 . ?
C37B H37D 0.9900 . ?
C38B H38C 0.9900 . ?
C38B H38D 0.9900 . ?
C38B C39B 1.510(6) . ?
C39B H39C 0.9900 . ?
C39B H39D 0.9900 . ?
C40B H40C 0.9900 . ?
C40B H40D 0.9900 . ?
C40B C41B 1.480(7) . ?
C41B H41C 0.9900 . ?
C41B H41D 0.9900 . ?
C50 C51 1.395(2) . ?
C50 C55 1.382(2) . ?
C50 C56 1.492(3) . ?
C51 H51 0.9500 . ?
C51 C52 1.368(2) . ?
C52 H52 0.9500 . ?
C52 C53 1.378(2) . ?
C53 H53 0.9500 . ?
C53 C54 1.379(2) . ?
C54 H54 0.9500 . ?
C54 C55 1.371(2) . ?
C55 H55 0.9500 . ?
C56 H56A 0.9800 . ?
C56 H56B 0.9800 . ?
C56 H56C 0.9800 . ?
C60A C61A 1.392(6) . ?
C60A C65A 1.391(4) . ?
C60A C66A 1.486(4) . ?
C61A H61A 0.9500 . ?
C61A C62A 1.366(6) . ?
C62A H62A 0.9500 . ?
C62A C63A 1.373(4) . ?
C63A H63A 0.9500 . ?
C63A C64A 1.359(5) . ?
C64A H64A 0.9500 . ?
C64A C65A 1.366(4) . ?
C65A H65A 0.9500 . ?
C66A H66A 0.9800 . ?
C66A H66B 0.9800 . ?
C66A H66C 0.9800 . ?
C60B C61B 1.395(13) . ?
C60B C65B 1.405(16) . ?
C60B C66B 1.472(13) . ?
C61B H61B 0.9500 . ?
C61B C62B 1.335(13) . ?
C62B H62B 0.9500 . ?
C62B C63B 1.373(14) . ?
C63B H63B 0.9500 . ?
C63B C64B 1.334(13) . ?
C64B H64B 0.9500 . ?
C64B C65B 1.368(17) . ?
C65B H65B 0.9500 . ?
C66B H66D 0.9800 . ?
C66B H66E 0.9800 . ?
C66B H66F 0.9800 . ?
N1A C31A 1.1544(18) . ?

loop_
_geom_torsion_atom_site_label_1
_geom_torsion_atom_site_label_2
_geom_torsion_atom_site_label_3
_geom_torsion_atom_site_label_4
_geom_torsion
_geom_torsion_site_symmetry_1
_geom_torsion_site_symmetry_2
_geom_torsion_site_symmetry_3
_geom_torsion_site_symmetry_4
_geom_torsion_publ_flag
C31 P1 C1 C2 -98.62(10) . . . . ?
C31 P1 C1 C6 75.51(10) . . . . ?
O1 P1 C1 C2 9.37(11) . . . . ?
O1 P1 C1 C6 -176.50(9) . . . . ?
O2 P1 C1 C2 149.71(9) . . . . ?
O2 P1 C1 C6 -36.15(10) . . . . ?
Na1 O1 P1 C31 -89.50(6) . . . . ?
Na1 O1 P1 O2 27.65(8) . . . . ?
Na1 O1 P1 C1 165.20(5) . . . . ?
Na1 O1 P1 N1A -89.50(6) . . . . ?
Na1 P1 C1 C2 33.84(15) . . . . ?
Na1 P1 C1 C6 -152.03(7) . . . . ?
Na1 O3A C32A C33A 58.4(6) . . . . ?
Na1 O3A C41A C40A -60.7(7) . . . . ?
Na1 O4A C33A C32A 41.6(5) . . . . ?
Na1 O4A C34A C35A 31.8(9) . . . . ?
Na1 O5A C35A C34A 44.3(9) . . . . ?
Na1 O5A C36A C37A -26.2(10) . . . . ?
Na1 O6A C37A C36A -63.5(7) . . . . ?
Na1 O6A C38A C39A 67.2(7) . . . . ?
Na1 O7A C39A C38A 23.0(10) . . . . ?
Na1 O7A C40A C41A -26.6(9) . . . . ?
Na1 C32A C33A O4A -29.6(4) . . . . ?
Na1 C38A C39A O7A -15.7(7) . . . . ?
Na1 O3B C32B C33B 68.0(7) . . . . ?
Na1 O3B C41B C40B -61.4(6) . . . . ?
Na1 O4B C33B C32B 22.7(9) . . . . ?
Na1 O4B C34B C35B -27.0(7) . . . . ?
Na1 O5B C35B C34B -62.1(4) . . . . ?
Na1 O5B C36B C37B 55.5(4) . . . . ?
Na1 O6B C37B C36B 46.2(4) . . . . ?
Na1 O6B C38B C39B 34.4(5) . . . . ?
Na1 O7B C39B C38B 49.4(5) . . . . ?
Na1 O7B C40B C41B -31.0(7) . . . . ?
Na1 C32B C33B O4B -16.2(6) . . . . ?
P1 C1 C2 C3 168.98(9) . . . . ?
P1 C1 C2 C7 -15.95(15) . . . . ?
P1 C1 C6 C5 -167.42(8) . . . . ?
P1 C1 C6 C19 17.38(15) . . . . ?
C1 C2 C3 C4 0.23(17) . . . . ?
C1 C2 C7 C8 -88.16(14) . . . . ?
C1 C2 C7 C12 97.75(14) . . . . ?
C1 C6 C19 C20 73.08(15) . . . . ?
C1 C6 C19 C24 -117.46(13) . . . . ?
C2 C1 C6 C5 6.84(15) . . . . ?
C2 C1 C6 C19 -168.36(10) . . . . ?
C2 C3 C4 C5 3.17(18) . . . . ?
C2 C7 C8 C9 -173.94(11) . . . . ?
C2 C7 C8 C13 6.59(17) . . . . ?
C2 C7 C12 C11 173.40(11) . . . . ?
C2 C7 C12 C16 -6.65(17) . . . . ?
C3 C2 C7 C8 87.12(14) . . . . ?
C3 C2 C7 C12 -86.97(14) . . . . ?
C3 C4 C5 C6 -1.49(18) . . . . ?
C4 C5 C6 C1 -3.56(17) . . . . ?
C4 C5 C6 C19 172.21(10) . . . . ?
C5 C6 C19 C20 -102.33(13) . . . . ?
C5 C6 C19 C24 67.13(14) . . . . ?
C6 C1 C2 C3 -5.25(15) . . . . ?
C6 C1 C2 C7 169.83(10) . . . . ?
C6 C19 C20 C21 167.72(11) . . . . ?
C6 C19 C20 C25 -9.05(17) . . . . ?
C6 C19 C24 C23 -167.36(12) . . . . ?
C6 C19 C24 C28 12.41(18) . . . . ?
C7 C2 C3 C4 -175.31(11) . . . . ?
C7 C8 C9 C10 0.44(19) . . . . ?
C7 C8 C13 C14 -117.32(15) . . . . ?
C7 C8 C13 C15 117.80(14) . . . . ?
C7 C12 C16 C17 106.45(14) . . . . ?
C7 C12 C16 C18 -128.13(13) . . . . ?
C8 C7 C12 C11 -0.54(18) . . . . ?
C8 C7 C12 C16 179.41(11) . . . . ?
C8 C9 C10 C11 -0.5(2) . . . . ?
C9 C8 C13 C14 63.21(18) . . . . ?
C9 C8 C13 C15 -61.67(17) . . . . ?
C9 C10 C11 C12 0.1(2) . . . . ?
C10 C11 C12 C7 0.45(19) . . . . ?
C10 C11 C12 C16 -179.50(12) . . . . ?
C11 C12 C16 C17 -73.59(16) . . . . ?
C11 C12 C16 C18 51.83(16) . . . . ?
C12 C7 C8 C9 0.11(18) . . . . ?
C12 C7 C8 C13 -179.37(11) . . . . ?
C13 C8 C9 C10 179.92(13) . . . . ?
C19 C20 C21 C22 -0.13(19) . . . . ?
C19 C20 C25 C26 -136.52(13) . . . . ?
C19 C20 C25 C27 100.60(17) . . . . ?
C19 C24 C28 C29 -117.23(14) . . . . ?
C19 C24 C28 C30 119.02(14) . . . . ?
C20 C19 C24 C23 2.05(19) . . . . ?
C20 C19 C24 C28 -178.18(12) . . . . ?
C20 C21 C22 C23 1.8(2) . . . . ?
C21 C20 C25 C26 46.71(17) . . . . ?
C21 C20 C25 C27 -76.17(18) . . . . ?
C21 C22 C23 C24 -1.5(2) . . . . ?
C22 C23 C24 C19 -0.4(2) . . . . ?
C22 C23 C24 C28 179.82(13) . . . . ?
C23 C24 C28 C29 62.54(17) . . . . ?
C23 C24 C28 C30 -61.21(18) . . . . ?
C24 C19 C20 C21 -1.80(18) . . . . ?
C24 C19 C20 C25 -178.57(12) . . . . ?
C25 C20 C21 C22 176.77(12) . . . . ?
O3A C32A C33A O4A -68.5(7) . . . . ?
O4A C34A C35A O5A -49.3(10) . . . . ?
O5A C36A C37A O6A 62.1(10) . . . . ?
O6A C38A C39A O7A -65.0(10) . . . . ?
O7A C40A C41A Na1 19.1(7) . . . . ?
O7A C40A C41A O3A 59.9(9) . . . . ?
C32A O3A C41A Na1 -115.9(7) . . . . ?
C32A O3A C41A C40A -176.7(6) . . . . ?
C33A O4A C34A C35A -98.4(7) . . . . ?
C34A O4A C33A C32A 173.9(5) . . . . ?
C35A O5A C36A C37A -166.0(8) . . . . ?
C36A O5A C35A C34A -177.4(8) . . . . ?
C37A O6A C38A Na1 109.8(7) . . . . ?
C37A O6A C38A C39A 176.9(7) . . . . ?
C38A O6A C37A C36A -166.9(7) . . . . ?
C39A O7A C40A C41A -164.4(8) . . . . ?
C40A O7A C39A C38A 158.4(9) . . . . ?
C41A O3A C32A Na1 115.0(7) . . . . ?
C41A O3A C32A C33A 173.4(6) . . . . ?
O3B C32B C33B O4B -60.1(9) . . . . ?
O4B C34B C35B O5B 60.0(6) . . . . ?
O5B C36B C37B O6B -69.7(5) . . . . ?
O6B C38B C39B O7B -56.5(6) . . . . ?
O7B C40B C41B Na1 21.7(5) . . . . ?
O7B C40B C41B O3B 64.0(8) . . . . ?
C32B O3B C41B Na1 -114.1(7) . . . . ?
C32B O3B C41B C40B -175.5(7) . . . . ?
C33B O4B C34B C35B -166.8(6) . . . . ?
C34B O4B C33B C32B 164.1(7) . . . . ?
C35B O5B C36B C37B 171.1(4) . . . . ?
C36B O5B C35B C34B -178.6(4) . . . . ?
C37B O6B C38B C39B -94.2(4) . . . . ?
C38B O6B C37B C36B 174.3(4) . . . . ?
C39B O7B C40B C41B -161.1(6) . . . . ?
C40B O7B C39B C38B 179.7(5) . . . . ?
C41B O3B C32B Na1 112.2(7) . . . . ?
C41B O3B C32B C33B -179.8(6) . . . . ?
C50 C51 C52 C53 0.6(2) . . . . ?
C51 C50 C55 C54 -0.1(2) . . . . ?
C51 C52 C53 C54 -0.5(2) . . . . ?
C52 C53 C54 C55 0.1(2) . . . . ?
C53 C54 C55 C50 0.2(3) . . . . ?
C55 C50 C51 C52 -0.3(2) . . . . ?
C56 C50 C51 C52 178.64(18) . . . . ?
C56 C50 C55 C54 -179.02(19) . . . . ?
C60A C61A C62A C63A -0.8(9) . . . . ?
C61A C60A C65A C64A -0.7(6) . . . . ?
C61A C62A C63A C64A -0.1(6) . . . . ?
C62A C63A C64A C65A 0.6(5) . . . . ?
C63A C64A C65A C60A -0.1(5) . . . . ?
C65A C60A C61A C62A 1.1(9) . . . . ?
C66A C60A C61A C62A -178.5(5) . . . . ?
C66A C60A C65A C64A 179.0(3) . . . . ?
C60B C61B C62B C63B -1(2) . . . . ?
C61B C60B C65B C64B 2(3) . . . . ?
C61B C62B C63B C64B 0(2) . . . . ?
C62B C63B C64B C65B 2(2) . . . . ?
C63B C64B C65B C60B -4(3) . . . . ?
C65B C60B C61B C62B 0(2) . . . . ?
C66B C60B C61B C62B -179.5(14) . . . . ?
C66B C60B C65B C64B -178.4(16) . . . . ?
N1A P1 C1 C2 -98.62(10) . . . . ?
N1A P1 C1 C6 75.51(10) . . . . ?
